data_4065676
loop_
_publ_author_name
'Cetiner, Derya'
'Norel, Lucie'
'Tranchier, Jean-Philippe'
'Rose-Munch, Fran\,coise'
'Rose, Eric'
'Herson, Patrick'

_publ_section_title
;
 Synthesis and Reactivity of
 (\h5-Hydroxyalkylcyclohexadienyl)Mn(CO)3Complexes
;
_journal_issue 7
_journal_name_full Organometallics
_journal_page_first 1778
_journal_paper_doi 10.1021/om100062m
_journal_volume 29
_journal_year 2010
_chemical_formula_moiety 'C19 H15 Mn1 O5 S2'
_chemical_formula_sum 'C19 H15 Mn O5 S2'
_chemical_formula_weight 442.39
_space_group_IT_number 2
_symmetry_cell_setting triclinic
_symmetry_space_group_name_Hall '-P 1'
_symmetry_space_group_name_H-M 'P -1'
_atom_sites_solution_hydrogens geom
_atom_sites_solution_primary direct
_cell_angle_alpha 101.426(6)
_cell_angle_beta 103.627(7)
_cell_angle_gamma 113.916(6)
_cell_formula_units_Z 2
_cell_length_a 9.0856(7)
_cell_length_b 10.5404(10)
_cell_length_c 11.8873(8)
_cell_measurement_reflns_used 100
_cell_measurement_temperature 295
_cell_measurement_theta_max 25
_cell_measurement_theta_min 1
_cell_volume 954.53(16)
_computing_cell_refinement 'Dirax/lsq (Duisenberg & Schreurs, 1989-2000)'
_computing_data_collection 'COLLECT (Nonius, 1997-2001).'
_computing_data_reduction 'EvalCCD (Duisenberg & Schreurs 1990-2000)'
_computing_molecular_graphics 'CAMERON (Watkin et al., 1996)'
_computing_publication_material 'CRYSTALS (Betteridge et al., 2003)'
_computing_structure_refinement 'CRYSTALS (Betteridge et al., 2003)'
_computing_structure_solution 'SHELXS 86 (Sheldrick, 1986)'
_diffrn_ambient_temperature 295
_diffrn_measured_fraction_theta_full 0.995
_diffrn_measured_fraction_theta_max 0.992
_diffrn_measurement_device 'Nonius KappaCCD'
_diffrn_measurement_device_type Area
_diffrn_measurement_method '\f & \w scans'
_diffrn_radiation_monochromator graphite
_diffrn_radiation_type 'Mo K\a'
_diffrn_radiation_wavelength 0.71073
_diffrn_reflns_av_R_equivalents 0.037
_diffrn_reflns_limit_h_max 12
_diffrn_reflns_limit_h_min -12
_diffrn_reflns_limit_k_max 11
_diffrn_reflns_limit_k_min -14
_diffrn_reflns_limit_l_max 16
_diffrn_reflns_limit_l_min -15
_diffrn_reflns_number 10884
_diffrn_reflns_theta_full 27.898
_diffrn_reflns_theta_max 29.998
_diffrn_reflns_theta_min 2.513
_diffrn_standards_number 0
_exptl_absorpt_coefficient_mu 0.938
_exptl_absorpt_correction_T_max 0.89
_exptl_absorpt_correction_T_min 0.86
_exptl_absorpt_correction_type multi-scan
_exptl_absorpt_process_details 'SADABS (Siemens, 1996)'
_exptl_crystal_colour yellow
_exptl_crystal_density_diffrn 1.539
_exptl_crystal_density_method 'not measured'
_exptl_crystal_description block
_exptl_crystal_F_000 452
_exptl_crystal_size_max 0.19
_exptl_crystal_size_mid 0.16
_exptl_crystal_size_min 0.12
_refine_diff_density_max 1.28
_refine_diff_density_min -1.27
_refine_ls_extinction_method None
_refine_ls_goodness_of_fit_ref 1.1273
_refine_ls_hydrogen_treatment refU
_refine_ls_matrix_type full
_refine_ls_number_parameters 231
_refine_ls_number_reflns 2447
_refine_ls_number_restraints 0
_refine_ls_R_factor_all 0.1336
_refine_ls_R_factor_gt 0.0669
_refine_ls_shift/su_max 0.000212
_refine_ls_structure_factor_coef F
_refine_ls_weighting_details
;
 Method, part 1, Chebychev polynomial, (Watkin, 1994, Prince, 1982) 
 [weight] = 1.0/[A~0~*T~0~(x)+A~1~*T~1~(x) ... +A~n-1~]*T~n-1~(x)] 
 where A~i~ are the Chebychev coefficients listed below and x= Fcalc/Fmax 
 Method = Robust Weighting (Prince, 1982) 
 W = [weight] * [1-(deltaF/6*sigmaF)^2^]^2^ 
 A~i~ are: 
 1.96 -0.668 1.24 
;
_refine_ls_weighting_scheme calc
_refine_ls_wR_factor_all 0.1057
_refine_ls_wR_factor_gt 0.0676
_refine_ls_wR_factor_ref 0.0630
_reflns_limit_h_max 12
_reflns_limit_h_min -12
_reflns_limit_k_max 14
_reflns_limit_k_min -14
_reflns_limit_l_max 16
_reflns_limit_l_min 0
_reflns_number_gt 2929
_reflns_number_total 5518
_reflns_threshold_expression I>2.0\s(I)
_oxford_refine_ls_r_factor_ref 0.0579
_oxford_reflns_number_all 5518
_oxford_reflns_threshold_expression_ref I>3.0\s(I)
_cod_data_source_file om100062m_si_001.cif
_cod_data_source_block 1
_cod_depositor_comments
;
The following automatic conversions were performed:

'_symmetry_cell_setting' value 'Triclinic' changed to 'triclinic'
according to /home/saulius/struct/CIF-dictionaries/cif_core.dic
dictionary named 'cif_core.dic' version 2.4.1 from
2010-06-29.

'_refine_ls_hydrogen_treatment' value 'refu' changed to
'refU' according to
/home/saulius/struct/CIF-dictionaries/cif_core.dic dictionary named
'cif_core.dic' version 2.4.1 from 2010-06-29.

Automatic conversion script
Id: cif_fix_values 1715 2011-07-08 13:25:40Z adriana 
;
_cod_original_sg_symbol_H-M 'P -1 '
_cod_original_formula_sum 'C19 H15 Mn1 O5 S2'
_cod_database_code 4065676

loop_
_symmetry_equiv_pos_as_xyz
x,y,z
-x,-y,-z

loop_
_atom_site_label
_atom_site_type_symbol
_atom_site_fract_x
_atom_site_fract_y
_atom_site_fract_z
_atom_site_U_iso_or_equiv
_atom_site_occupancy
_atom_site_adp_type
Mn1 Mn 0.63825(10) -0.00044(8) 0.26692(7) 0.0296 1.0000 Uani
S1 S 0.7057(3) -0.34666(19) 0.1251(2) 0.0788 1.0000 Uani
S2 S 1.3201(3) 0.3183(3) 0.3558(3) 0.0650 0.3469 Uani
S3 S 1.09433(17) 0.34531(17) 0.17940(17) 0.0499 0.6531 Uani
C1 C 0.8968(6) 0.1892(5) 0.3755(4) 0.0334 1.0000 Uani
C2 C 0.7838(7) 0.2403(5) 0.3302(5) 0.0367 1.0000 Uani
C3 C 0.6851(6) 0.1830(5) 0.2032(5) 0.0363 1.0000 Uani
C4 C 0.7136(6) 0.0802(5) 0.1274(4) 0.0322 1.0000 Uani
C5 C 0.8296(6) 0.0327(5) 0.1749(4) 0.0277 1.0000 Uani
C6 C 0.9800(6) 0.1353(5) 0.2930(4) 0.0281 1.0000 Uani
C7 C 0.8555(6) -0.0765(5) 0.0872(4) 0.0343 1.0000 Uani
C8 C 0.8735(7) -0.1962(5) 0.1297(4) 0.0369 1.0000 Uani
C9 C 1.0212(9) -0.2082(8) 0.1652(7) 0.0683 1.0000 Uani
C10 C 0.9908(19) -0.3390(14) 0.1847(11) 0.1187 1.0000 Uani
C11 C 0.8357(17) -0.4215(9) 0.1730(9) 0.0985 1.0000 Uani
C12 C 1.1274(6) 0.2564(5) 0.2765(4) 0.0314 1.0000 Uani
C13 C 1.3206(3) 0.3179(3) 0.3561(3) 0.0461 0.6531 Uani
C14 C 1.4061(9) 0.4312(8) 0.2968(7) 0.0653 1.0000 Uani
C15 C 1.3007(10) 0.4492(6) 0.2117(6) 0.0569 1.0000 Uani
C16 C 0.8080(10) 0.3675(8) 0.5292(6) 0.0725 1.0000 Uani
C17 C 0.7068(7) -0.1024(6) 0.3547(5) 0.0444 1.0000 Uani
C18 C 0.4554(7) -0.1606(6) 0.1493(5) 0.0385 1.0000 Uani
C19 C 0.4955(7) 0.0156(6) 0.3459(5) 0.0441 1.0000 Uani
C131 C 1.09433(17) 0.34531(17) 0.17940(17) 0.0223 0.3469 Uani
O1 O 0.7441(5) 0.3331(4) 0.3977(4) 0.0537 1.0000 Uani
O2 O 0.7226(6) -0.1342(5) -0.0279(3) 0.0603 1.0000 Uani
O17 O 0.7555(7) -0.1590(6) 0.4141(4) 0.0700 1.0000 Uani
O18 O 0.3383(5) -0.2620(5) 0.0754(4) 0.0599 1.0000 Uani
O19 O 0.4017(6) 0.0249(6) 0.3922(4) 0.0699 1.0000 Uani
H2 H 0.7493 -0.2016 -0.0763 0.075(6) 1.0000 Uiso
H11 H 0.9219 0.1877 0.4573 0.075(6) 1.0000 Uiso
H21 H 1.3699 0.2933 0.4219 0.075(6) 0.6530 Uiso
H31 H 0.6034 0.2127 0.1705 0.075(6) 1.0000 Uiso
H32 H 0.9936 0.3383 0.1256 0.075(6) 0.3470 Uiso
H41 H 0.6516 0.0425 0.0416 0.075(6) 1.0000 Uiso
H61 H 1.0232 0.0783 0.3282 0.075(6) 1.0000 Uiso
H71 H 0.9599 -0.0213 0.0755 0.075(6) 1.0000 Uiso
H91 H 1.1319 -0.1339 0.1756 0.075(6) 1.0000 Uiso
H101 H 1.0790 -0.3665 0.2051 0.075(6) 1.0000 Uiso
H111 H 0.7966 -0.5123 0.1882 0.075(6) 1.0000 Uiso
H141 H 1.5279 0.4845 0.3205 0.075(6) 1.0000 Uiso
H151 H 1.3420 0.5184 0.1714 0.075(6) 1.0000 Uiso
H161 H 0.7728 0.4333 0.5667 0.075(6) 1.0000 Uiso
H162 H 0.9303 0.4132 0.5585 0.075(6) 1.0000 Uiso
H163 H 0.7637 0.2801 0.5490 0.075(6) 1.0000 Uiso

loop_
_atom_site_aniso_label
_atom_site_aniso_U_11
_atom_site_aniso_U_22
_atom_site_aniso_U_33
_atom_site_aniso_U_23
_atom_site_aniso_U_13
_atom_site_aniso_U_12
Mn1 0.0310(4) 0.0294(4) 0.0286(4) 0.0096(3) 0.0122(3) 0.0135(3)
S1 0.0801(13) 0.0414(9) 0.1177(17) 0.0284(10) 0.0573(13) 0.0182(9)
S2 0.0496(10) 0.0698(10) 0.0771(10) 0.0404(10) 0.0255(10) 0.0208(10)
S3 0.0534(7) 0.0537(7) 0.0608(7) 0.0320(7) 0.0291(7) 0.0312(7)
C1 0.038(3) 0.032(2) 0.027(2) 0.0075(19) 0.013(2) 0.014(2)
C2 0.039(3) 0.027(2) 0.041(3) 0.005(2) 0.016(2) 0.015(2)
C3 0.038(3) 0.033(2) 0.045(3) 0.015(2) 0.017(2) 0.021(2)
C4 0.035(3) 0.034(2) 0.027(2) 0.0132(19) 0.010(2) 0.016(2)
C5 0.029(2) 0.026(2) 0.029(2) 0.0108(18) 0.0145(19) 0.0124(19)
C6 0.026(2) 0.029(2) 0.029(2) 0.0091(18) 0.0099(18) 0.0126(18)
C7 0.038(3) 0.035(2) 0.031(2) 0.011(2) 0.014(2) 0.018(2)
C8 0.045(3) 0.033(2) 0.034(3) 0.007(2) 0.015(2) 0.022(2)
C9 0.046(4) 0.063(4) 0.083(5) 0.006(4) 0.003(3) 0.033(3)
C10 0.179(12) 0.112(9) 0.126(9) 0.065(7) 0.053(9) 0.114(10)
C11 0.179(11) 0.048(4) 0.116(7) 0.048(5) 0.089(8) 0.068(6)
C12 0.035(3) 0.025(2) 0.032(2) 0.0053(18) 0.015(2) 0.0128(19)
C13 0.0306(10) 0.0450(10) 0.0599(10) 0.0133(10) 0.0220(10) 0.0139(10)
C14 0.044(3) 0.059(4) 0.080(5) 0.011(3) 0.030(3) 0.013(3)
C15 0.080(5) 0.039(3) 0.069(4) 0.025(3) 0.050(4) 0.027(3)
C16 0.086(5) 0.065(4) 0.055(4) -0.010(3) 0.030(4) 0.035(4)
C17 0.050(3) 0.044(3) 0.041(3) 0.018(2) 0.020(3) 0.020(3)
C18 0.040(3) 0.040(3) 0.042(3) 0.019(2) 0.018(2) 0.020(3)
C19 0.038(3) 0.043(3) 0.048(3) 0.011(2) 0.021(3) 0.015(2)
C131 0.0260(7) 0.0260(7) 0.0260(7) 0.0144(7) 0.0148(7) 0.0169(7)
O1 0.062(3) 0.042(2) 0.057(2) -0.0006(18) 0.026(2) 0.029(2)
O2 0.083(3) 0.072(3) 0.0265(19) -0.0005(18) 0.0016(19) 0.055(3)
O17 0.093(4) 0.083(3) 0.067(3) 0.051(3) 0.032(3) 0.058(3)
O18 0.044(2) 0.046(2) 0.057(3) 0.004(2) 0.004(2) 0.005(2)
O19 0.061(3) 0.094(4) 0.073(3) 0.027(3) 0.044(3) 0.042(3)

loop_
_atom_type_symbol
_atom_type_scat_dispersion_real
_atom_type_scat_dispersion_imag
_atom_type_scat_Cromer_Mann_a1
_atom_type_scat_Cromer_Mann_b1
_atom_type_scat_Cromer_Mann_a2
_atom_type_scat_Cromer_Mann_b2
_atom_type_scat_Cromer_Mann_a3
_atom_type_scat_Cromer_Mann_b3
_atom_type_scat_Cromer_Mann_a4
_atom_type_scat_Cromer_Mann_b4
_atom_type_scat_Cromer_Mann_c
_atom_type_scat_source
C 0.0033 0.0016 2.3100 20.8439 1.0200 10.2075 1.5886 0.5687 0.8650 51.6512 0.2156 'International Tables Vol C 4.2.6.8 and 6.1.1.4'
H 0.0000 0.0000 0.4930 10.5109 0.3229 26.1257 0.1402 3.1424 0.0408 57.7998 0.0030 'International Tables Vol C 4.2.6.8 and 6.1.1.4'
O 0.0106 0.0060 3.0485 13.2771 2.2868 5.7011 1.5463 0.3239 0.8670 32.9089 0.2508 'International Tables Vol C 4.2.6.8 and 6.1.1.4'
Mn 0.3368 0.7283 11.2819 5.3409 7.3573 0.3432 3.0193 17.8674 2.2441 83.7543 1.0896 'International Tables Vol C 4.2.6.8 and 6.1.1.4'
S 0.1246 0.1234 6.9053 1.4679 5.2034 22.2151 1.4379 0.2536 1.5863 56.1720 0.8669 'International Tables Vol C 4.2.6.8 and 6.1.1.4'

loop_
_geom_angle_atom_site_label_1
_geom_angle_atom_site_label_2
_geom_angle_atom_site_label_3
_geom_angle
_geom_angle_publ_flag
C1 Mn1 C2 36.77(19) yes
C1 Mn1 C3 67.71(19) yes
C2 Mn1 C3 38.21(19) yes
C1 Mn1 C4 78.42(17) yes
C2 Mn1 C4 67.97(18) yes
C3 Mn1 C4 38.71(18) yes
C1 Mn1 C5 65.33(16) yes
C2 Mn1 C5 79.10(17) yes
C3 Mn1 C5 68.75(17) yes
C4 Mn1 C5 37.30(17) yes
C1 Mn1 C17 86.1(2) yes
C2 Mn1 C17 119.8(2) yes
C3 Mn1 C17 152.9(2) yes
C4 Mn1 C17 131.7(2) yes
C5 Mn1 C17 94.8(2) yes
C1 Mn1 C18 164.7(2) yes
C2 Mn1 C18 144.8(2) yes
C3 Mn1 C18 108.0(2) yes
C4 Mn1 C18 89.3(2) yes
C5 Mn1 C18 99.3(2) yes
C1 Mn1 C19 106.6(2) yes
C2 Mn1 C19 88.5(2) yes
C3 Mn1 C19 99.1(2) yes
C4 Mn1 C19 133.5(2) yes
C5 Mn1 C19 167.0(2) yes
C17 Mn1 C18 95.5(2) yes
C17 Mn1 C19 94.7(3) yes
C18 Mn1 C19 88.5(2) yes
C8 S1 C11 91.6(4) yes
C12 S2 C14 100.0(3) yes
C12 S2 H21 129.9 no
C14 S2 H21 130.1 no
C12 S3 C15 93.3(3) yes
C12 S3 H32 133.4 no
C15 S3 H32 133.3 no
Mn1 C1 C2 70.6(3) yes
Mn1 C1 C6 92.5(3) yes
C2 C1 C6 119.7(4) yes
Mn1 C1 H11 106.5 no
C2 C1 H11 120.1 no
C6 C1 H11 120.2 no
Mn1 C2 C1 72.7(3) yes
Mn1 C2 C3 68.7(3) yes
C1 C2 C3 119.5(4) yes
Mn1 C2 O1 125.3(4) yes
C1 C2 O1 126.3(5) yes
C3 C2 O1 114.0(4) yes
Mn1 C3 C2 73.1(3) yes
Mn1 C3 C4 70.7(3) yes
C2 C3 C4 117.3(4) yes
Mn1 C3 H31 126.8 no
C2 C3 H31 121.2 no
C4 C3 H31 121.4 no
Mn1 C4 C3 70.6(3) yes
Mn1 C4 C5 74.3(3) yes
C3 C4 C5 122.0(4) yes
Mn1 C4 H41 128.3 no
C3 C4 H41 119.0 no
C5 C4 H41 119.1 no
Mn1 C5 C4 68.4(3) yes
Mn1 C5 C6 93.0(3) yes
C4 C5 C6 118.1(4) yes
Mn1 C5 C7 131.5(3) yes
C4 C5 C7 119.0(4) yes
C6 C5 C7 117.0(4) yes
C1 C6 C5 103.5(4) yes
C1 C6 C12 114.7(4) yes
C5 C6 C12 114.3(4) yes
C1 C6 H61 108.0 no
C5 C6 H61 108.0 no
C12 C6 H61 108.0 no
C5 C7 C8 116.6(4) yes
C5 C7 O2 108.3(4) yes
C8 C7 O2 111.7(4) yes
C5 C7 H71 106.5 no
C8 C7 H71 106.4 no
O2 C7 H71 106.6 no
C7 C8 S1 123.2(4) yes
C7 C8 C9 126.6(5) yes
S1 C8 C9 109.9(5) yes
C8 C9 C10 112.2(8) yes
C8 C9 H91 123.9 no
C10 C9 H91 123.9 no
C9 C10 C11 115.1(9) yes
C9 C10 H101 122.4 no
C11 C10 H101 122.5 no
S1 C11 C10 111.0(6) yes
S1 C11 H111 124.1 no
C10 C11 H111 124.8 no
C6 C12 S3 122.1(4) yes
C6 C12 S2 123.4(4) yes
S3 C12 S2 114.3(3) yes
C6 C12 C13 123.3(4) yes
S3 C12 C13 114.4(3) yes
S2 C12 C13 0.211 yes
C6 C12 C131 122.1(4) yes
S2 C12 C131 114.3(3) yes
C13 C12 C131 114.4(3) yes
C12 C13 C14 99.6(3) yes
C12 C13 H21 130.1 no
C14 C13 H21 130.3 no
C13 C14 S2 0.241 yes
C13 C14 C15 116.1(5) yes
S2 C14 C15 115.8(5) yes
C13 C14 H141 121.4 no
S2 C14 H141 121.7 no
C15 C14 H141 122.5 no
C14 C15 S3 116.2(5) yes
C14 C15 C131 116.2(5) yes
C14 C15 H151 121.9 no
S3 C15 H151 121.9 no
C131 C15 H151 121.9 no
O1 C16 H161 109.4 no
O1 C16 H162 109.3 no
H161 C16 H162 109.2 no
O1 C16 H163 109.6 no
H161 C16 H163 109.7 no
H162 C16 H163 109.6 no
Mn1 C17 O17 176.4(5) yes
Mn1 C18 O18 179.3(5) yes
Mn1 C19 O19 177.8(5) yes
C15 C131 C12 93.3(3) yes
C15 C131 H32 133.3 no
C12 C131 H32 133.4 no
C16 O1 C2 116.8(5) yes
C7 O2 H2 102.2 no
C13 H21 S2 0.2 no

loop_
_geom_bond_atom_site_label_1
_geom_bond_atom_site_label_2
_geom_bond_distance
_geom_bond_publ_flag
Mn1 C1 2.219(5) yes
Mn1 C2 2.192(5) yes
Mn1 C3 2.135(5) yes
Mn1 C4 2.136(4) yes
Mn1 C5 2.213(4) yes
Mn1 C17 1.820(6) yes
Mn1 C18 1.806(5) yes
Mn1 C19 1.812(5) yes
S1 C8 1.676(5) yes
S1 C11 1.721(11) yes
S2 C12 1.560(5) yes
S2 C14 1.534(7) yes
S2 H21 0.950 no
S3 C12 1.672(5) yes
S3 C15 1.641(7) yes
S3 H32 0.950 no
C1 C2 1.391(7) yes
C1 C6 1.527(6) yes
C1 H11 0.950 no
C2 C3 1.417(7) yes
C2 O1 1.357(6) yes
C3 C4 1.416(7) yes
C3 H31 0.949 no
C4 C5 1.393(6) yes
C4 H41 0.950 no
C5 C6 1.518(6) yes
C5 C7 1.526(6) yes
C6 C12 1.515(6) yes
C6 H61 0.951 no
C7 C8 1.501(7) yes
C7 O2 1.413(6) yes
C7 H71 0.950 no
C8 C9 1.373(8) yes
C9 C10 1.371(12) yes
C9 H91 0.951 no
C10 C11 1.275(15) yes
C10 H101 0.954 no
C11 H111 0.947 no
C12 C13 1.565(5) yes
C12 C131 1.672(5) yes
C13 C14 1.538(7) yes
C13 H21 0.944 no
C14 C15 1.320(10) yes
C14 H141 0.952 no
C15 C131 1.641(7) yes
C15 H151 0.950 no
C16 O1 1.446(8) yes
C16 H161 0.951 no
C16 H162 0.952 no
C16 H163 0.946 no
C17 O17 1.133(6) yes
C18 O18 1.146(6) yes
C19 O19 1.142(6) yes
C131 H32 0.950 no
O2 H2 0.968 no
